data_7705704
loop_
_publ_author_name
'Hsu, Ying-Feng'
'Chen, Ssu-Ying'
'Maity, Subhendu'
'Liu, Yi-Hung'
'Peng, Shie-Ming'
'Yang, Jye-Shane'

_publ_section_title
;
 A polymorphic pentiptycene-containing gold(I) isocyanide complex:
 solvent- and conformation-dependent supramolecular luminescence.
;
_journal_issue 44
_journal_name_full 'Dalton transactions (Cambridge, England : 2003)'
_journal_page_first 15602
_journal_page_last 15606
_journal_paper_doi 10.1039/d0dt03105d
_journal_volume 49
_journal_year 2020
_chemical_formula_sum 'C107 H105 Au2 N2 O2'
_chemical_formula_weight 1844.86
_space_group_crystal_system monoclinic
_space_group_IT_number 14
_space_group_name_Hall '-P 2yn'
_space_group_name_H-M_alt 'P 1 21/n 1'
_atom_sites_solution_hydrogens geom
_audit_creation_method SHELXL-2017/1
_audit_update_record
;
2020-07-20 deposited with the CCDC.	2020-10-19 downloaded from the CCDC.
;
_cell_angle_alpha 90
_cell_angle_beta 110.163(6)
_cell_angle_gamma 90
_cell_formula_units_Z 4
_cell_length_a 23.9280(12)
_cell_length_b 14.4942(5)
_cell_length_c 26.2838(15)
_cell_measurement_reflns_used 2837
_cell_measurement_temperature 100(2)
_cell_measurement_theta_max 21.4570
_cell_measurement_theta_min 3.2320
_cell_volume 8557.0(8)
_computing_cell_refinement 'CrysAlisPro 1.171.39.46 (Rigaku OD, 2018)'
_computing_data_collection 'CrysAlisPro 1.171.39.46 (Rigaku OD, 2018)'
_computing_data_reduction 'CrysAlisPro 1.171.39.46 (Rigaku OD, 2018)'
_computing_structure_refinement 'SHELXL-2017/1 (Sheldrick, 2017)'
_diffrn_ambient_temperature 100(2)
_diffrn_detector_area_resol_mean 10.2496
_diffrn_measured_fraction_theta_full 0.998
_diffrn_measured_fraction_theta_max 0.955
_diffrn_measurement_device_type 'Xcalibur, Atlas, Gemini'
_diffrn_measurement_method '\w scans'
_diffrn_radiation_type MoK\a
_diffrn_radiation_wavelength 0.71073
_diffrn_reflns_av_R_equivalents 0.1355
_diffrn_reflns_av_unetI/netI 0.2901
_diffrn_reflns_Laue_measured_fraction_full 0.998
_diffrn_reflns_Laue_measured_fraction_max 0.955
_diffrn_reflns_limit_h_max 28
_diffrn_reflns_limit_h_min -30
_diffrn_reflns_limit_k_max 16
_diffrn_reflns_limit_k_min -18
_diffrn_reflns_limit_l_max 26
_diffrn_reflns_limit_l_min -34
_diffrn_reflns_number 35250
_diffrn_reflns_point_group_measured_fraction_full 0.998
_diffrn_reflns_point_group_measured_fraction_max 0.955
_diffrn_reflns_theta_full 25.242
_diffrn_reflns_theta_max 27.500
_diffrn_reflns_theta_min 2.848
_diffrn_source 'fine-focus sealed X-ray tube'
_exptl_absorpt_coefficient_mu 3.478
_exptl_absorpt_correction_T_max 1.00000
_exptl_absorpt_correction_T_min 0.49778
_exptl_absorpt_correction_type multi-scan
_exptl_absorpt_process_details
; 
CrysAlisPro 1.171.39.46 (Rigaku Oxford Diffraction, 2018) 
Empirical absorption correction using spherical harmonics, 
 implemented in SCALE3 ABSPACK scaling algorithm. 
;
_exptl_crystal_density_diffrn 1.432
_exptl_crystal_description plate
_exptl_crystal_F_000 3740
_exptl_crystal_size_max 0.15
_exptl_crystal_size_mid 0.10
_exptl_crystal_size_min 0.05
_refine_diff_density_max 1.312
_refine_diff_density_min -1.277
_refine_diff_density_rms 0.149
_refine_ls_extinction_method none
_refine_ls_goodness_of_fit_ref 1.025
_refine_ls_hydrogen_treatment constr
_refine_ls_matrix_type full
_refine_ls_number_parameters 1037
_refine_ls_number_reflns 18762
_refine_ls_number_restraints 476
_refine_ls_restrained_S_all 1.013
_refine_ls_R_factor_all 0.2625
_refine_ls_R_factor_gt 0.0877
_refine_ls_shift/su_max 0.002
_refine_ls_shift/su_mean 0.000
_refine_ls_structure_factor_coef Fsqd
_refine_ls_weighting_details 'w=1/[\s^2^(Fo^2^)+(0.0465P)^2^] where P=(Fo^2^+2Fc^2^)/3'
_refine_ls_weighting_scheme calc
_refine_ls_wR_factor_gt 0.1453
_refine_ls_wR_factor_ref 0.2213
_reflns_Friedel_coverage 0.000
_reflns_number_gt 6709
_reflns_number_total 18762
_reflns_threshold_expression 'I > 2\s(I)'
_cod_data_source_file d0dt03105d2.cif
_cod_data_source_block 1B
_cod_depositor_comments 'Adding full bibliography for 7705704--7705707.cif.'
_cod_original_sg_symbol_H-M 'P 21/n'
_cod_database_code 7705704
_shelx_shelxl_version_number 2017/1
_shelx_space_group_comment
; 
The symmetry employed for this shelxl refinement is uniquely defined 
by the following loop, which should always be used as a source of 
symmetry information in preference to the above space-group names. 
They are only intended as comments. 
;

loop_
_space_group_symop_operation_xyz
'x, y, z'
'-x+1/2, y+1/2, -z+1/2'
'-x, -y, -z'
'x-1/2, -y-1/2, z-1/2'

loop_
_atom_site_label
_atom_site_type_symbol
_atom_site_fract_x
_atom_site_fract_y
_atom_site_fract_z
_atom_site_U_iso_or_equiv
_atom_site_adp_type
_atom_site_occupancy
_atom_site_site_symmetry_order
_atom_site_calc_flag
_atom_site_refinement_flags_posn
_atom_site_refinement_flags_adp
_atom_site_refinement_flags_occupancy
_atom_site_disorder_assembly
_atom_site_disorder_group
Au1 Au 0.79913(3) 0.50892(4) 0.09125(3) 0.0534(2) Uani 1 1 d . . . . .
O1 O 0.8600(4) 0.1798(6) 0.3814(4) 0.046(3) Uani 1 1 d . . . . .
N1 N 0.8214(5) 0.3833(8) 0.1926(5) 0.043(3) Uani 1 1 d . . . . .
C1 C 0.8331(7) 0.3275(9) 0.2392(6) 0.043(4) Uani 1 1 d . . . . .
C2 C 0.8843(7) 0.3393(9) 0.2830(7) 0.047(4) Uani 1 1 d . . . . .
C3 C 0.8937(7) 0.2896(9) 0.3308(7) 0.050(4) Uani 1 1 d . . . . .
C4 C 0.8507(7) 0.2280(10) 0.3338(6) 0.044(4) Uani 1 1 d . . . . .
C5 C 0.8006(7) 0.2136(9) 0.2875(7) 0.045(4) Uani 1 1 d . . . . .
C6 C 0.7905(7) 0.2625(10) 0.2401(6) 0.048(4) Uani 1 1 d . . . . .
C7 C 0.7307(7) 0.2410(9) 0.1967(6) 0.050(4) Uani 1 1 d . . . . .
H7A H 0.722306 0.279410 0.163322 0.060 Uiso 1 1 calc R U . . .
C8 C 0.6846(7) 0.2515(9) 0.2233(6) 0.046(4) Uani 1 1 d . . . . .
C9 C 0.6349(7) 0.3118(9) 0.2054(6) 0.047(4) Uani 1 1 d . . . . .
H9A H 0.628059 0.348681 0.173976 0.057 Uiso 1 1 calc R U . . .
C10 C 0.5970(7) 0.3158(9) 0.2342(7) 0.054(4) Uani 1 1 d . . . . .
H10A H 0.562714 0.353967 0.221847 0.064 Uiso 1 1 calc R U . . .
C11 C 0.6083(7) 0.2646(10) 0.2814(7) 0.063(5) Uani 1 1 d . . . . .
H11A H 0.583162 0.271196 0.302350 0.075 Uiso 1 1 calc R U . . .
C12 C 0.6549(7) 0.2052(9) 0.2978(7) 0.058(5) Uani 1 1 d . . . . .
H12A H 0.660642 0.167401 0.328699 0.070 Uiso 1 1 calc R U . . .
C13 C 0.6941(7) 0.1997(9) 0.2695(6) 0.047(4) Uani 1 1 d . . . . .
C14 C 0.7505(6) 0.1418(9) 0.2838(6) 0.044(4) Uani 1 1 d . . . . .
H14A H 0.758441 0.104472 0.317555 0.052 Uiso 1 1 calc R U . . .
C15 C 0.7458(6) 0.0830(10) 0.2333(7) 0.052(4) Uani 1 1 d . . . . .
C16 C 0.7524(7) -0.0116(9) 0.2313(7) 0.057(5) Uani 1 1 d . . . . .
H16A H 0.759532 -0.048614 0.262739 0.069 Uiso 1 1 calc R U . . .
C17 C 0.7485(7) -0.0500(10) 0.1830(7) 0.055(5) Uani 1 1 d . . . . .
H17A H 0.754407 -0.114566 0.181296 0.066 Uiso 1 1 calc R U . . .
C18 C 0.7363(7) 0.0012(9) 0.1369(6) 0.054(4) Uani 1 1 d . . . . .
H18A H 0.732457 -0.028350 0.103606 0.064 Uiso 1 1 calc R U . . .
C19 C 0.7295(6) 0.0965(9) 0.1384(6) 0.048(4) Uani 1 1 d . . . . .
H19A H 0.721350 0.132391 0.106343 0.058 Uiso 1 1 calc R U . . .
C20 C 0.7348(6) 0.1374(9) 0.1864(7) 0.045(4) Uani 1 1 d . . . . .
C21 C 0.9347(6) 0.4080(9) 0.2874(6) 0.046(4) Uani 1 1 d . . . . .
H21A H 0.928138 0.443878 0.253338 0.055 Uiso 1 1 calc R U . . .
C22 C 0.9915(7) 0.3522(10) 0.3044(7) 0.054(4) Uani 1 1 d . . . . .
C23 C 1.0307(8) 0.3477(10) 0.2769(7) 0.060(5) Uani 1 1 d . . . . .
H23A H 1.023602 0.379719 0.243748 0.072 Uiso 1 1 calc R U . . .
C24 C 1.0828(8) 0.2929(13) 0.3002(9) 0.073(6) Uani 1 1 d . . . . .
H24A H 1.111833 0.289282 0.283124 0.088 Uiso 1 1 calc R U . . .
C25 C 1.0907(8) 0.2465(11) 0.3463(9) 0.074(6) Uani 1 1 d . . . . .
H25A H 1.125456 0.209616 0.360440 0.089 Uiso 1 1 calc R U . . .
C26 C 1.0520(7) 0.2486(9) 0.3744(7) 0.054(4) Uani 1 1 d . . . . .
H26A H 1.059872 0.215790 0.407428 0.064 Uiso 1 1 calc R U . . .
C27 C 1.0012(7) 0.3006(10) 0.3525(7) 0.051(4) Uani 1 1 d . . . . .
C28 C 0.9515(6) 0.3147(9) 0.3749(6) 0.047(4) Uani 1 1 d . . . . .
H28A H 0.957895 0.278921 0.408969 0.056 Uiso 1 1 calc R U . . .
C29 C 0.9463(6) 0.4204(9) 0.3831(7) 0.047(4) Uani 1 1 d . . . . .
C30 C 0.9498(6) 0.4653(10) 0.4292(6) 0.049(4) Uani 1 1 d . . . . .
H30A H 0.956594 0.431962 0.461859 0.059 Uiso 1 1 calc R U . . .
C31 C 0.9434(7) 0.5603(10) 0.4283(8) 0.068(5) Uani 1 1 d . . . . .
H31A H 0.945744 0.592448 0.460517 0.082 Uiso 1 1 calc R U . . .
C32 C 0.9339(7) 0.6077(11) 0.3813(7) 0.062(5) Uani 1 1 d . . . . .
H32A H 0.929192 0.672768 0.381395 0.074 Uiso 1 1 calc R U . . .
C33 C 0.9307(6) 0.5646(10) 0.3333(7) 0.054(4) Uani 1 1 d . . . . .
H33A H 0.924252 0.598074 0.300721 0.065 Uiso 1 1 calc R U . . .
C34 C 0.9376(6) 0.4694(11) 0.3360(7) 0.053(4) Uani 1 1 d . . . . .
C35 C 0.8136(7) 0.4288(10) 0.1566(6) 0.054(5) Uani 1 1 d . . . . .
C36 C 0.7853(4) 0.5944(8) 0.0249(4) 0.039(4) Uani 1 1 d G U . . .
C37 C 0.7976(5) 0.6884(8) 0.0294(5) 0.078(6) Uani 1 1 d G U . . .
H37 H 0.814611 0.715818 0.064184 0.093 Uiso 1 1 calc R U . . .
C38 C 0.7850(5) 0.7423(6) -0.0170(7) 0.099(8) Uani 1 1 d G . . . .
H38 H 0.793377 0.806506 -0.013863 0.119 Uiso 1 1 calc R U . . .
C39 C 0.7601(6) 0.7022(10) -0.0678(6) 0.102(8) Uani 1 1 d G . . . .
H39 H 0.751463 0.738978 -0.099516 0.122 Uiso 1 1 calc R U . . .
C40 C 0.7478(5) 0.6082(11) -0.0723(4) 0.111(8) Uani 1 1 d G U . . .
H40 H 0.730784 0.580760 -0.107122 0.133 Uiso 1 1 calc R U . . .
C41 C 0.7604(5) 0.5543(7) -0.0260(5) 0.096(7) Uani 1 1 d G U . . .
H41 H 0.752017 0.490070 -0.029076 0.115 Uiso 1 1 calc R U . . .
C42 C 0.8199(8) 0.2072(11) 0.4099(7) 0.078(6) Uani 1 1 d . . . . .
H42A H 0.780367 0.220859 0.382617 0.094 Uiso 1 1 calc R U . . .
H42B H 0.814889 0.153921 0.431554 0.094 Uiso 1 1 calc R U . . .
C43 C 0.8382(8) 0.2857(11) 0.4455(8) 0.081(6) Uani 1 1 d . U . . .
H43A H 0.804602 0.306481 0.456539 0.097 Uiso 1 1 calc R U . . .
H43B H 0.849187 0.337126 0.426025 0.097 Uiso 1 1 calc R U . . .
C44 C 0.8916(9) 0.2609(15) 0.4961(9) 0.107(7) Uani 1 1 d . U . . .
H44A H 0.922094 0.230849 0.484187 0.129 Uiso 1 1 calc R U . . .
H44B H 0.909047 0.318925 0.514739 0.129 Uiso 1 1 calc R U . . .
C45 C 0.8801(14) 0.2044(17) 0.5331(12) 0.161(7) Uani 1 1 d . U . . .
H45A H 0.874350 0.141118 0.517940 0.193 Uiso 1 1 calc R U . . .
H45B H 0.841683 0.223957 0.536050 0.193 Uiso 1 1 calc R U . . .
C46 C 0.9274(13) 0.1990(17) 0.5925(11) 0.159(7) Uani 1 1 d . U . . .
H46A H 0.918292 0.147433 0.613090 0.191 Uiso 1 1 calc R U . . .
H46B H 0.968152 0.190960 0.591698 0.191 Uiso 1 1 calc R U . . .
C47 C 0.9214(12) 0.2830(16) 0.6148(10) 0.170(7) Uani 1 1 d D U . . .
H47A H 0.880852 0.306572 0.594930 0.204 Uiso 1 1 calc DR U . . .
H47B H 0.949866 0.326588 0.607899 0.204 Uiso 1 1 calc DR U . . .
C48 C 0.9307(13) 0.2858(16) 0.6737(10) 0.169(7) Uani 1 1 d D U . . .
H48A H 0.974310 0.289659 0.692539 0.203 Uiso 1 1 calc DR U . . .
H48B H 0.914138 0.345435 0.680150 0.203 Uiso 1 1 calc DR U . . .
C49 C 0.9091(11) 0.2159(13) 0.7035(10) 0.147(11) Uani 1 1 d . . . . .
H49A H 0.921046 0.233495 0.741765 0.221 Uiso 1 1 calc R U . . .
H49B H 0.865631 0.212031 0.687982 0.221 Uiso 1 1 calc R U . . .
H49C H 0.926420 0.155685 0.700498 0.221 Uiso 1 1 calc R U . . .
Au2 Au 0.74127(3) 0.30309(4) 0.05210(3) 0.0552(2) Uani 1 1 d . . . . .
O2 O 1.1168(5) 0.1747(6) 0.1889(5) 0.066(3) Uani 1 1 d . . . . .
N2 N 0.8725(7) 0.2416(7) 0.1027(6) 0.052(4) Uani 1 1 d . . . . .
C50 C 0.9347(7) 0.2238(10) 0.1279(7) 0.057(5) Uani 1 1 d . . . . .
C51 C 0.9735(8) 0.2907(10) 0.1201(7) 0.056(4) Uani 1 1 d . . . . .
C52 C 1.0343(7) 0.2709(10) 0.1403(7) 0.058(5) Uani 1 1 d . . . . .
C53 C 1.0550(8) 0.1900(11) 0.1682(7) 0.064(5) Uani 1 1 d . . . . .
C54 C 1.0158(8) 0.1284(9) 0.1766(7) 0.059(5) Uani 1 1 d . . . . .
C55 C 0.9540(7) 0.1439(10) 0.1546(7) 0.054(4) Uani 1 1 d . . . . .
C56 C 0.9189(7) 0.0635(9) 0.1672(8) 0.062(5) Uani 1 1 d . . . . .
H56A H 0.874917 0.073488 0.151515 0.074 Uiso 1 1 calc R U . . .
C57 C 0.9409(8) 0.0550(9) 0.2286(8) 0.057(5) Uani 1 1 d . . . . .
C58 C 0.9045(9) 0.0606(9) 0.2585(9) 0.074(6) Uani 1 1 d . . . . .
H58A H 0.863218 0.072547 0.241594 0.088 Uiso 1 1 calc R U . . .
C59 C 0.9287(11) 0.0484(11) 0.3137(10) 0.086(7) Uani 1 1 d . . . . .
H59A H 0.904464 0.050905 0.335645 0.103 Uiso 1 1 calc R U . . .
C60 C 0.9905(11) 0.0322(10) 0.3369(9) 0.079(6) Uani 1 1 d . . . . .
H60A H 1.007705 0.023666 0.374950 0.095 Uiso 1 1 calc R U . . .
C61 C 1.0274(9) 0.0284(9) 0.3054(9) 0.072(6) Uani 1 1 d . . . . .
H61A H 1.069040 0.018360 0.321583 0.087 Uiso 1 1 calc R U . . .
C62 C 1.0013(8) 0.0396(10) 0.2508(8) 0.057(5) Uani 1 1 d . . . . .
C63 C 1.0317(7) 0.0369(9) 0.2084(7) 0.063(5) Uani 1 1 d . . . . .
H63A H 1.075577 0.026242 0.224586 0.076 Uiso 1 1 calc R U . . .
C64 C 0.9996(8) -0.0369(10) 0.1663(8) 0.068(5) Uani 1 1 d . . . . .
C65 C 1.0251(8) -0.1131(10) 0.1512(8) 0.074(6) Uani 1 1 d . . . . .
H65A H 1.066433 -0.125537 0.167424 0.089 Uiso 1 1 calc R U . . .
C66 C 0.9877(9) -0.1718(9) 0.1110(8) 0.073(6) Uani 1 1 d . . . . .
H66A H 1.004563 -0.223374 0.099249 0.087 Uiso 1 1 calc R U . . .
C67 C 0.9291(8) -0.1566(11) 0.0890(8) 0.074(6) Uani 1 1 d . . . . .
H67A H 0.904820 -0.197366 0.062069 0.089 Uiso 1 1 calc R U . . .
C68 C 0.9034(8) -0.0806(11) 0.1055(7) 0.068(5) Uani 1 1 d . . . . .
H68A H 0.861673 -0.070578 0.090582 0.082 Uiso 1 1 calc R U . . .
C69 C 0.9387(8) -0.0209(10) 0.1433(8) 0.069(5) Uani 1 1 d . . . . .
C70 C 0.9578(7) 0.3836(9) 0.0914(6) 0.054(4) Uani 1 1 d . . . . .
H70A H 0.914085 0.396851 0.077266 0.065 Uiso 1 1 calc R U . . .
C71 C 0.9852(8) 0.3789(9) 0.0480(8) 0.052(4) Uani 1 1 d . . . . .
C72 C 0.9549(7) 0.3931(8) -0.0061(7) 0.050(4) Uani 1 1 d . . . . .
H72A H 0.913498 0.406210 -0.018898 0.060 Uiso 1 1 calc R U . . .
C73 C 0.9865(8) 0.3877(9) -0.0421(7) 0.063(5) Uani 1 1 d . . . . .
H73A H 0.966322 0.395158 -0.079923 0.075 Uiso 1 1 calc R U . . .
C74 C 1.0473(9) 0.3714(9) -0.0222(9) 0.068(6) Uani 1 1 d . . . . .
H74A H 1.068373 0.368320 -0.046887 0.082 Uiso 1 1 calc R U . . .
C75 C 1.0781(9) 0.3596(10) 0.0324(9) 0.070(6) Uani 1 1 d . . . . .
H75A H 1.119932 0.349656 0.045696 0.085 Uiso 1 1 calc R U . . .
C76 C 1.0457(8) 0.3627(9) 0.0670(8) 0.055(5) Uani 1 1 d . . . . .
C77 C 1.0716(8) 0.3489(10) 0.1273(9) 0.070(6) Uani 1 1 d . . . . .
H77A H 1.115291 0.335636 0.140628 0.084 Uiso 1 1 calc R U . . .
C78 C 1.0555(7) 0.4355(10) 0.1530(6) 0.051(4) Uani 1 1 d . . . . .
C79 C 1.0941(7) 0.4937(9) 0.1910(7) 0.061(5) Uani 1 1 d . . . . .
H79A H 1.135725 0.482097 0.204628 0.073 Uiso 1 1 calc R U . . .
C80 C 1.0701(8) 0.5694(11) 0.2085(7) 0.075(6) Uani 1 1 d . . . . .
H80A H 1.095723 0.611055 0.233796 0.090 Uiso 1 1 calc R U . . .
C81 C 1.0105(8) 0.5846(11) 0.1899(8) 0.074(5) Uani 1 1 d . . . . .
H81A H 0.995519 0.636459 0.203222 0.089 Uiso 1 1 calc R U . . .
C82 C 0.9706(7) 0.5276(10) 0.1522(7) 0.058(5) Uani 1 1 d . . . . .
H82A H 0.928894 0.538705 0.139987 0.069 Uiso 1 1 calc R U . . .
C83 C 0.9942(8) 0.4541(9) 0.1335(7) 0.059(5) Uani 1 1 d . . . . .
C84 C 0.8227(7) 0.2612(9) 0.0799(7) 0.048(4) Uani 1 1 d . . . . .
C85 C 0.6552(7) 0.3414(12) 0.0271(8) 0.066(3) Uani 0.646(11) 1 d G U P A 1
C86 C 0.6356(7) 0.4245(11) 0.0006(7) 0.066(3) Uani 0.646(11) 1 d G U P A 1
H86A H 0.663111 0.465381 -0.006395 0.079 Uiso 0.646(11) 1 calc R U P A 1
C87 C 0.5756(7) 0.4477(9) -0.0158(7) 0.067(3) Uani 0.646(11) 1 d G U P A 1
H87A H 0.562145 0.504462 -0.034003 0.080 Uiso 0.646(11) 1 calc R U P A 1
C88 C 0.5353(6) 0.3878(11) -0.0057(7) 0.067(3) Uani 0.646(11) 1 d G U P A 1
H88A H 0.494282 0.403702 -0.016889 0.080 Uiso 0.646(11) 1 calc R U P A 1
C89 C 0.5549(9) 0.3048(11) 0.0209(8) 0.067(3) Uani 0.646(11) 1 d G U P A 1
H89A H 0.527385 0.263860 0.027832 0.080 Uiso 0.646(11) 1 calc R U P A 1
C90 C 0.6149(10) 0.2816(10) 0.0373(8) 0.065(3) Uani 0.646(11) 1 d G U P A 1
H90A H 0.628351 0.224777 0.055441 0.078 Uiso 0.646(11) 1 calc R U P A 1
C85' C 0.6550(13) 0.350(2) 0.0377(15) 0.066(3) Uani 0.354(11) 1 d G U P A 2
C86' C 0.6447(12) 0.440(2) 0.0494(13) 0.066(3) Uani 0.354(11) 1 d G U P A 2
H86B H 0.676075 0.484003 0.058129 0.080 Uiso 0.354(11) 1 calc R U P A 2
C87' C 0.5884(14) 0.4665(16) 0.0483(14) 0.066(3) Uani 0.354(11) 1 d G U P A 2
H87B H 0.581383 0.528441 0.056294 0.080 Uiso 0.354(11) 1 calc R U P A 2
C88' C 0.5425(12) 0.402(2) 0.0355(14) 0.066(3) Uani 0.354(11) 1 d G U P A 2
H88B H 0.504050 0.420378 0.034735 0.080 Uiso 0.354(11) 1 calc R U P A 2
C89' C 0.5528(15) 0.3117(19) 0.0238(15) 0.067(3) Uani 0.354(11) 1 d G U P A 2
H89B H 0.521408 0.267876 0.015011 0.080 Uiso 0.354(11) 1 calc R U P A 2
C90' C 0.6091(18) 0.2853(17) 0.0249(16) 0.066(3) Uani 0.354(11) 1 d G U P A 2
H90B H 0.616099 0.223436 0.016846 0.079 Uiso 0.354(11) 1 calc R U P A 2
C91 C 1.1349(8) 0.1208(12) 0.1497(9) 0.101(8) Uani 1 1 d . . . . .
H91A H 1.116011 0.059117 0.144702 0.121 Uiso 1 1 calc R U . . .
H91B H 1.122041 0.152597 0.114199 0.121 Uiso 1 1 calc R U . . .
C92 C 1.1990(8) 0.1117(12) 0.1706(9) 0.101(7) Uani 1 1 d . . . . .
H92A H 1.211858 0.082222 0.206742 0.121 Uiso 1 1 calc R U . . .
H92B H 1.217781 0.173380 0.174265 0.121 Uiso 1 1 calc R U . . .
C93 C 1.2177(10) 0.0530(13) 0.1314(11) 0.135(10) Uani 1 1 d . U . . .
H93A H 1.202541 0.079953 0.094514 0.163 Uiso 1 1 calc R U . . .
H93B H 1.201633 -0.010332 0.129742 0.163 Uiso 1 1 calc R U . . .
C94 C 1.2873(11) 0.0508(16) 0.1528(11) 0.149(10) Uani 1 1 d . U . . .
H94A H 1.302680 0.113699 0.151088 0.179 Uiso 1 1 calc R U . . .
H94B H 1.301901 0.030884 0.191207 0.179 Uiso 1 1 calc R U . . .
C95 C 1.3111(13) -0.0163(16) 0.1188(12) 0.162(12) Uani 1 1 d . . . . .
H95A H 1.301416 -0.080000 0.126470 0.194 Uiso 1 1 calc R U . . .
H95B H 1.355054 -0.011059 0.131916 0.194 Uiso 1 1 calc R U . . .
C96 C 1.2878(11) -0.0030(15) 0.0558(11) 0.132(9) Uani 1 1 d . . . . .
H96A H 1.244545 -0.015771 0.041362 0.159 Uiso 1 1 calc R U . . .
H96B H 1.293848 0.062032 0.047412 0.159 Uiso 1 1 calc R U . . .
C97 C 1.3173(12) -0.0622(18) 0.0290(11) 0.155(11) Uani 1 1 d . . . . .
H97A H 1.299734 -0.053204 -0.010656 0.186 Uiso 1 1 calc R U . . .
H97B H 1.311383 -0.127457 0.037089 0.186 Uiso 1 1 calc R U . . .
C98 C 1.3843(13) -0.0405(15) 0.0482(12) 0.173(14) Uani 1 1 d . . . . .
H98A H 1.403709 -0.081305 0.029700 0.260 Uiso 1 1 calc R U . . .
H98B H 1.390051 0.023872 0.039803 0.260 Uiso 1 1 calc R U . . .
H98C H 1.401680 -0.050257 0.087468 0.260 Uiso 1 1 calc R U . . .
C99 C 0.7285(14) 0.595(2) -0.2224(13) 0.213(10) Uani 1 1 d . U . . .
H99A H 0.758849 0.554483 -0.198476 0.319 Uiso 1 1 calc R U . . .
H99B H 0.712423 0.635160 -0.200645 0.319 Uiso 1 1 calc R U . . .
H99C H 0.696232 0.558144 -0.247102 0.319 Uiso 1 1 calc R U . . .
C100 C 0.7541(17) 0.650(2) -0.2528(15) 0.220(8) Uani 1 1 d . U . . .
H10L H 0.771147 0.609050 -0.273734 0.264 Uiso 1 1 calc R U . . .
H10M H 0.787308 0.685925 -0.227361 0.264 Uiso 1 1 calc R U . . .
C101 C 0.7111(16) 0.717(2) -0.2920(15) 0.214(8) Uani 1 1 d . U . . .
H10N H 0.676207 0.682644 -0.315786 0.257 Uiso 1 1 calc R U . . .
H10O H 0.696663 0.762399 -0.271031 0.257 Uiso 1 1 calc R U . . .
C102 C 0.7376(16) 0.764(2) -0.3237(15) 0.217(8) Uani 1 1 d . U . . .
H10P H 0.744609 0.720406 -0.349760 0.260 Uiso 1 1 calc R U . . .
H10Q H 0.776877 0.787598 -0.300060 0.260 Uiso 1 1 calc R U . . .
C103 C 0.7024(16) 0.841(2) -0.3536(15) 0.217(8) Uani 1 1 d . U . . .
H10R H 0.659317 0.827504 -0.365519 0.260 Uiso 1 1 calc R U . . .
H10S H 0.710472 0.898164 -0.331262 0.260 Uiso 1 1 calc R U . . .
C104 C 0.7205(16) 0.851(2) -0.3965(15) 0.242(11) Uani 1 1 d . U . . .
H10F H 0.698881 0.902233 -0.419210 0.362 Uiso 1 1 calc R U . . .
H10G H 0.763327 0.864142 -0.383727 0.362 Uiso 1 1 calc R U . . .
H10H H 0.712537 0.793988 -0.417738 0.362 Uiso 1 1 calc R U . . .
C105 C 0.3922(14) 0.3587(18) 0.4831(12) 0.175(14) Uani 1 1 d . . . . .
H10I H 0.387220 0.297712 0.497009 0.262 Uiso 1 1 calc R U . . .
H10J H 0.367203 0.403586 0.493141 0.262 Uiso 1 1 calc R U . . .
H10K H 0.380355 0.356017 0.443483 0.262 Uiso 1 1 calc R U . . .
C106 C 0.4577(16) 0.3882(17) 0.5074(11) 0.162(13) Uani 1 1 d . . . . .
H10B H 0.469747 0.389605 0.547401 0.195 Uiso 1 1 calc R U . . .
H10C H 0.482902 0.342021 0.497729 0.195 Uiso 1 1 calc R U . . .
C107 C 0.4682(13) 0.4805(16) 0.4877(13) 0.156(16) Uani 1 1 d . . . . .
H10D H 0.440450 0.524859 0.495059 0.187 Uiso 1 1 calc R U . . .
H10E H 0.457866 0.477090 0.447914 0.187 Uiso 1 1 calc R U . . .

loop_
_atom_site_aniso_label
_atom_site_aniso_U_11
_atom_site_aniso_U_22
_atom_site_aniso_U_33
_atom_site_aniso_U_23
_atom_site_aniso_U_13
_atom_site_aniso_U_12
Au1 0.0605(4) 0.0445(4) 0.0601(5) 0.0026(3) 0.0271(4) -0.0072(3)
O1 0.059(7) 0.044(6) 0.044(7) -0.004(5) 0.028(6) 0.002(5)
N1 0.046(8) 0.045(8) 0.034(8) -0.003(6) 0.010(7) -0.008(6)
C1 0.059(11) 0.049(9) 0.020(9) -0.003(7) 0.014(8) 0.001(8)
C2 0.040(10) 0.038(8) 0.063(12) 0.004(8) 0.020(9) 0.006(7)
C3 0.059(11) 0.031(8) 0.068(13) -0.001(8) 0.034(10) 0.016(8)
C4 0.052(11) 0.054(10) 0.027(9) -0.009(8) 0.013(8) -0.006(8)
C5 0.054(11) 0.042(9) 0.048(11) -0.005(8) 0.028(9) 0.013(8)
C6 0.052(11) 0.048(9) 0.040(11) -0.009(8) 0.012(9) -0.007(8)
C7 0.060(11) 0.038(9) 0.055(12) 0.010(8) 0.024(10) -0.007(8)
C8 0.049(10) 0.028(8) 0.054(11) -0.005(8) 0.010(9) -0.004(7)
C9 0.053(10) 0.044(9) 0.042(10) 0.011(8) 0.013(9) -0.008(8)
C10 0.049(10) 0.039(9) 0.074(13) 0.007(9) 0.022(10) -0.005(8)
C11 0.068(13) 0.056(10) 0.081(14) 0.021(10) 0.047(11) 0.000(9)
C12 0.066(12) 0.034(9) 0.075(13) 0.016(8) 0.026(11) 0.008(8)
C13 0.053(10) 0.032(8) 0.060(12) 0.010(8) 0.026(9) 0.009(7)
C14 0.041(10) 0.041(9) 0.042(10) -0.002(7) 0.006(8) -0.002(7)
C15 0.053(11) 0.050(10) 0.063(12) 0.008(9) 0.032(10) -0.024(8)
C16 0.066(12) 0.028(9) 0.091(15) 0.007(9) 0.043(11) -0.009(8)
C17 0.076(13) 0.032(8) 0.058(12) -0.003(9) 0.026(10) -0.022(8)
C18 0.076(12) 0.041(9) 0.046(11) 0.000(8) 0.024(9) -0.019(8)
C19 0.054(10) 0.032(8) 0.059(12) 0.006(8) 0.018(9) -0.008(7)
C20 0.047(10) 0.034(8) 0.062(12) -0.017(8) 0.028(9) -0.011(7)
C21 0.053(10) 0.040(8) 0.049(11) -0.006(8) 0.022(9) -0.019(8)
C22 0.043(11) 0.063(11) 0.059(13) -0.019(9) 0.022(10) -0.007(8)
C23 0.081(14) 0.051(10) 0.053(12) -0.035(9) 0.030(11) -0.020(10)
C24 0.066(14) 0.077(14) 0.088(17) -0.031(12) 0.041(13) -0.021(11)
C25 0.048(12) 0.053(11) 0.12(2) -0.027(12) 0.028(13) 0.003(9)
C26 0.042(10) 0.043(9) 0.069(13) -0.010(8) 0.010(10) 0.004(8)
C27 0.042(10) 0.047(9) 0.059(12) -0.021(9) 0.011(9) -0.020(8)
C28 0.038(9) 0.057(10) 0.042(10) 0.000(8) 0.009(8) 0.004(8)
C29 0.045(10) 0.043(9) 0.059(12) -0.004(9) 0.027(9) 0.008(7)
C30 0.046(10) 0.052(10) 0.044(11) 0.008(8) 0.010(9) 0.025(8)
C31 0.069(13) 0.042(10) 0.086(16) -0.009(10) 0.016(12) 0.019(9)
C32 0.054(11) 0.048(10) 0.063(13) -0.012(10) -0.005(10) 0.004(9)
C33 0.048(11) 0.046(10) 0.056(12) 0.002(9) 0.003(9) -0.013(8)
C34 0.040(10) 0.055(11) 0.068(13) -0.021(10) 0.024(10) -0.008(8)
C35 0.079(13) 0.055(10) 0.047(11) 0.002(9) 0.048(11) 0.007(9)
C36 0.036(9) 0.060(8) 0.030(9) 0.000(8) 0.023(8) 0.006(7)
C37 0.062(12) 0.081(10) 0.103(16) 0.010(12) 0.044(12) 0.005(10)
C38 0.093(18) 0.111(17) 0.12(2) 0.052(16) 0.070(17) 0.026(13)
C39 0.079(16) 0.13(2) 0.12(2) 0.072(16) 0.055(16) 0.027(14)
C40 0.120(19) 0.127(19) 0.086(16) 0.038(13) 0.035(15) -0.014(16)
C41 0.116(18) 0.101(15) 0.096(17) 0.047(12) 0.068(16) 0.014(13)
C42 0.092(15) 0.064(11) 0.097(16) -0.012(11) 0.056(13) 0.012(11)
C43 0.079(14) 0.058(11) 0.114(17) -0.004(12) 0.044(11) 0.014(10)
C44 0.077(15) 0.138(19) 0.112(19) 0.017(15) 0.039(12) 0.021(14)
C45 0.225(18) 0.133(12) 0.168(17) -0.021(15) 0.123(16) -0.007(14)
C46 0.227(18) 0.132(12) 0.164(17) -0.021(15) 0.124(16) -0.007(13)
C47 0.235(18) 0.138(12) 0.172(17) -0.016(15) 0.116(16) -0.016(13)
C48 0.237(18) 0.138(12) 0.170(17) -0.020(15) 0.117(16) -0.010(14)
C49 0.18(3) 0.072(15) 0.23(3) -0.045(17) 0.13(3) -0.025(15)
Au2 0.0551(4) 0.0461(4) 0.0693(5) -0.0039(3) 0.0276(4) -0.0082(3)
O2 0.060(8) 0.044(6) 0.104(10) -0.020(6) 0.040(8) -0.007(6)
N2 0.066(10) 0.030(7) 0.071(11) -0.020(7) 0.037(9) -0.017(7)
C50 0.046(11) 0.047(10) 0.087(14) -0.022(9) 0.035(11) 0.004(8)
C51 0.061(12) 0.037(9) 0.074(13) -0.007(9) 0.028(10) -0.007(8)
C52 0.055(12) 0.045(10) 0.081(14) -0.017(9) 0.032(11) -0.004(9)
C53 0.069(13) 0.040(10) 0.086(15) -0.022(10) 0.033(12) -0.003(10)
C54 0.075(13) 0.026(8) 0.087(14) -0.010(8) 0.042(12) 0.002(9)
C55 0.053(11) 0.040(9) 0.075(13) -0.010(9) 0.030(10) -0.001(8)
C56 0.070(12) 0.025(8) 0.102(16) -0.024(9) 0.043(12) -0.012(8)
C57 0.065(13) 0.038(9) 0.081(15) -0.016(9) 0.040(12) -0.010(8)
C58 0.110(18) 0.029(9) 0.112(18) -0.013(11) 0.077(17) -0.001(9)
C59 0.11(2) 0.036(10) 0.13(2) -0.008(12) 0.060(18) -0.005(11)
C60 0.118(19) 0.033(10) 0.096(17) -0.021(10) 0.051(17) -0.006(11)
C61 0.073(14) 0.035(9) 0.113(19) 0.003(11) 0.038(15) 0.001(9)
C62 0.061(13) 0.034(9) 0.076(15) -0.014(9) 0.026(12) -0.009(8)
C63 0.040(10) 0.041(9) 0.104(16) -0.019(10) 0.018(11) 0.001(8)
C64 0.063(13) 0.045(10) 0.098(16) -0.026(10) 0.030(12) -0.018(9)
C65 0.060(12) 0.047(10) 0.128(18) -0.014(11) 0.050(13) 0.001(9)
C66 0.105(16) 0.021(8) 0.113(17) -0.025(9) 0.064(15) -0.013(10)
C67 0.064(13) 0.056(11) 0.110(18) -0.023(11) 0.040(13) -0.014(10)
C68 0.073(13) 0.054(11) 0.095(15) -0.008(10) 0.051(12) -0.016(10)
C69 0.067(13) 0.033(9) 0.117(17) -0.016(10) 0.046(13) -0.011(9)
C70 0.050(10) 0.034(9) 0.080(13) -0.023(9) 0.025(10) -0.011(7)
C71 0.069(13) 0.030(8) 0.075(14) -0.010(9) 0.046(12) -0.007(8)
C72 0.062(12) 0.026(8) 0.075(13) -0.016(9) 0.042(11) -0.002(7)
C73 0.092(15) 0.030(8) 0.087(15) -0.011(9) 0.058(13) -0.021(9)
C74 0.087(16) 0.031(9) 0.123(19) -0.022(11) 0.081(15) -0.018(9)
C75 0.075(14) 0.036(9) 0.106(17) -0.030(11) 0.037(15) -0.015(9)
C76 0.057(12) 0.032(8) 0.094(16) -0.027(9) 0.047(12) -0.013(8)
C77 0.064(13) 0.044(10) 0.128(19) -0.018(11) 0.066(14) -0.015(9)
C78 0.038(10) 0.056(10) 0.065(12) -0.021(9) 0.027(9) -0.011(8)
C79 0.056(11) 0.040(9) 0.088(14) -0.024(9) 0.026(10) -0.023(8)
C80 0.066(14) 0.055(11) 0.088(15) -0.037(10) 0.006(12) 0.000(10)
C81 0.073(14) 0.045(10) 0.103(17) -0.007(10) 0.028(13) 0.011(10)
C82 0.052(11) 0.046(10) 0.084(14) -0.029(9) 0.036(10) -0.016(8)
C83 0.068(13) 0.034(9) 0.085(14) -0.013(9) 0.038(11) -0.014(8)
C84 0.046(11) 0.025(8) 0.072(13) -0.001(8) 0.019(10) -0.013(8)
C85 0.063(6) 0.047(6) 0.089(7) -0.003(6) 0.025(7) -0.003(5)
C86 0.062(6) 0.049(6) 0.088(8) -0.003(6) 0.027(7) -0.002(5)
C87 0.063(6) 0.048(6) 0.089(7) -0.003(6) 0.026(7) -0.001(5)
C88 0.062(6) 0.049(6) 0.089(8) -0.004(6) 0.026(7) 0.000(5)
C89 0.063(6) 0.049(5) 0.089(7) -0.003(6) 0.027(7) -0.002(5)
C90 0.061(6) 0.048(5) 0.087(7) -0.002(5) 0.027(7) -0.002(5)
C85' 0.062(6) 0.048(6) 0.088(8) -0.003(6) 0.026(7) -0.002(5)
C86' 0.062(7) 0.048(6) 0.089(8) -0.003(6) 0.026(7) -0.002(5)
C87' 0.062(6) 0.048(6) 0.089(8) -0.003(6) 0.026(7) -0.001(5)
C88' 0.062(6) 0.048(6) 0.088(8) -0.003(6) 0.026(7) -0.001(5)
C89' 0.063(6) 0.048(6) 0.089(7) -0.003(6) 0.026(7) -0.002(5)
C90' 0.062(6) 0.048(6) 0.088(8) -0.003(6) 0.027(7) -0.001(5)
C91 0.054(13) 0.074(13) 0.18(2) -0.073(14) 0.048(15) -0.013(10)
C92 0.085(16) 0.065(13) 0.17(2) -0.005(14) 0.064(17) -0.017(11)
C93 0.142(18) 0.078(14) 0.23(3) -0.066(17) 0.13(2) -0.035(14)
C94 0.151(18) 0.13(2) 0.21(3) 0.02(2) 0.13(2) 0.013(18)
C95 0.21(3) 0.13(2) 0.20(3) 0.01(2) 0.15(3) 0.05(2)
C96 0.15(2) 0.13(2) 0.14(3) -0.006(19) 0.08(2) 0.019(18)
C97 0.14(3) 0.20(3) 0.14(3) -0.06(2) 0.08(2) 0.04(2)
C98 0.21(3) 0.102(18) 0.28(4) 0.02(2) 0.17(3) 0.06(2)
C99 0.19(2) 0.22(2) 0.24(3) -0.015(17) 0.086(17) 0.022(16)
C100 0.19(2) 0.22(2) 0.25(3) 0.000(15) 0.080(15) 0.032(14)
C101 0.19(2) 0.21(2) 0.25(3) -0.001(15) 0.085(15) 0.038(13)
C102 0.19(2) 0.22(2) 0.25(3) 0.003(15) 0.086(15) 0.040(13)
C103 0.19(2) 0.22(2) 0.25(3) 0.005(16) 0.091(16) 0.040(14)
C104 0.20(2) 0.24(2) 0.27(3) 0.043(19) 0.069(19) 0.037(17)
C105 0.20(3) 0.13(2) 0.20(3) 0.06(2) 0.07(3) -0.02(2)
C106 0.29(4) 0.10(2) 0.13(3) 0.047(18) 0.13(3) 0.02(2)
C107 0.29(5) 0.07(2) 0.14(3) 0.029(18) 0.13(4) 0.03(2)

loop_
_atom_type_symbol
_atom_type_description
_atom_type_scat_dispersion_real
_atom_type_scat_dispersion_imag
_atom_type_scat_source
C C 0.0033 0.0016 'International Tables Vol C Tables 4.2.6.8 and 6.1.1.4'
H H 0.0000 0.0000 'International Tables Vol C Tables 4.2.6.8 and 6.1.1.4'
N N 0.0061 0.0033 'International Tables Vol C Tables 4.2.6.8 and 6.1.1.4'
O O 0.0106 0.0060 'International Tables Vol C Tables 4.2.6.8 and 6.1.1.4'
Au Au -2.0133 8.8022 'International Tables Vol C Tables 4.2.6.8 and 6.1.1.4'

loop_
_geom_angle_atom_site_label_1
_geom_angle_atom_site_label_2
_geom_angle_atom_site_label_3
_geom_angle
_geom_angle_site_symmetry_1
_geom_angle_site_symmetry_3
_geom_angle_publ_flag
C35 Au1 C36 178.6(6) . . ?
C35 Au1 Au2 70.9(4) . . ?
C36 Au1 Au2 110.5(3) . . ?
C4 O1 C42 113.5(11) . . ?
C35 N1 C1 178.0(17) . . ?
C2 C1 C6 121.0(14) . . ?
C2 C1 N1 120.6(14) . . ?
C6 C1 N1 118.4(14) . . ?
C1 C2 C3 120.7(14) . . ?
C1 C2 C21 126.5(14) . . ?
C3 C2 C21 112.7(14) . . ?
C4 C3 C2 119.4(15) . . ?
C4 C3 C28 127.8(15) . . ?
C2 C3 C28 112.8(14) . . ?
O1 C4 C3 119.1(14) . . ?
O1 C4 C5 122.3(13) . . ?
C3 C4 C5 118.6(15) . . ?
C6 C5 C4 122.7(14) . . ?
C6 C5 C14 113.1(14) . . ?
C4 C5 C14 124.2(14) . . ?
C5 C6 C1 117.5(15) . . ?
C5 C6 C7 113.5(13) . . ?
C1 C6 C7 128.9(14) . . ?
C8 C7 C6 106.4(12) . . ?
C8 C7 C20 106.5(11) . . ?
C6 C7 C20 103.3(12) . . ?
C13 C8 C9 119.5(14) . . ?
C13 C8 C7 115.5(13) . . ?
C9 C8 C7 125.0(14) . . ?
C10 C9 C8 118.8(14) . . ?
C9 C10 C11 120.6(15) . . ?
C12 C11 C10 120.5(15) . . ?
C11 C12 C13 120.1(14) . . ?
C8 C13 C12 120.3(14) . . ?
C8 C13 C14 112.3(13) . . ?
C12 C13 C14 127.4(14) . . ?
C13 C14 C15 107.2(12) . . ?
C13 C14 C5 104.2(10) . . ?
C15 C14 C5 104.4(11) . . ?
C16 C15 C20 120.7(14) . . ?
C16 C15 C14 127.1(14) . . ?
C20 C15 C14 112.2(13) . . ?
C17 C16 C15 118.0(15) . . ?
C16 C17 C18 122.1(14) . . ?
C17 C18 C19 120.4(14) . . ?
C20 C19 C18 118.8(14) . . ?
C19 C20 C15 119.8(13) . . ?
C19 C20 C7 126.8(14) . . ?
C15 C20 C7 113.4(13) . . ?
C22 C21 C2 106.1(11) . . ?
C22 C21 C34 106.6(13) . . ?
C2 C21 C34 104.3(11) . . ?
C23 C22 C27 120.9(16) . . ?
C23 C22 C21 125.5(17) . . ?
C27 C22 C21 113.6(14) . . ?
C22 C23 C24 117.2(16) . . ?
C25 C24 C23 119.8(17) . . ?
C24 C25 C26 124.4(18) . . ?
C25 C26 C27 116.9(16) . . ?
C26 C27 C22 120.7(15) . . ?
C26 C27 C28 127.8(16) . . ?
C22 C27 C28 111.5(14) . . ?
C27 C28 C3 107.7(12) . . ?
C27 C28 C29 107.3(11) . . ?
C3 C28 C29 104.3(11) . . ?
C30 C29 C34 120.0(14) . . ?
C30 C29 C28 127.9(14) . . ?
C34 C29 C28 112.1(13) . . ?
C29 C30 C31 119.5(15) . . ?
C32 C31 C30 119.9(16) . . ?
C31 C32 C33 122.6(16) . . ?
C32 C33 C34 115.7(15) . . ?
C29 C34 C33 122.4(14) . . ?
C29 C34 C21 113.4(13) . . ?
C33 C34 C21 124.2(16) . . ?
N1 C35 Au1 179.3(17) . . ?
C37 C36 C41 120.0 . . ?
C37 C36 Au1 123.1(7) . . ?
C41 C36 Au1 116.8(7) . . ?
C38 C37 C36 120.0 . . ?
C39 C38 C37 120.0 . . ?
C40 C39 C38 120.0 . . ?
C39 C40 C41 120.0 . . ?
C40 C41 C36 120.0 . . ?
C43 C42 O1 116.1(14) . . ?
C42 C43 C44 110.7(15) . . ?
C45 C44 C43 116(2) . . ?
C44 C45 C46 119(3) . . ?
C47 C46 C45 103(3) . . ?
C46 C47 C48 118(2) . . ?
C49 C48 C47 125(2) . . ?
C84 Au2 C85 176.0(7) . . ?
C84 Au2 C85' 169.0(11) . . ?
C84 Au2 Au1 84.6(4) . . ?
C85 Au2 Au1 97.1(5) . . ?
C85' Au2 Au1 92.7(10) . . ?
C53 O2 C91 109.7(13) . . ?
C84 N2 C50 175.0(16) . . ?
C55 C50 C51 122.9(15) . . ?
C55 C50 N2 120.7(15) . . ?
C51 C50 N2 116.3(15) . . ?
C52 C51 C50 117.1(15) . . ?
C52 C51 C70 114.6(14) . . ?
C50 C51 C70 128.2(15) . . ?
C53 C52 C51 120.8(15) . . ?
C53 C52 C77 127.5(16) . . ?
C51 C52 C77 111.7(15) . . ?
C54 C53 C52 120.0(16) . . ?
C54 C53 O2 121.6(16) . . ?
C52 C53 O2 118.4(15) . . ?
C53 C54 C55 120.8(15) . . ?
C53 C54 C63 126.4(16) . . ?
C55 C54 C63 112.8(14) . . ?
C50 C55 C54 118.3(15) . . ?
C50 C55 C56 130.3(16) . . ?
C54 C55 C56 111.4(14) . . ?
C57 C56 C69 109.3(14) . . ?
C57 C56 C55 105.9(13) . . ?
C69 C56 C55 104.5(12) . . ?
C58 C57 C62 124(2) . . ?
C58 C57 C56 123.5(19) . . ?
C62 C57 C56 113.0(16) . . ?
C57 C58 C59 119(2) . . ?
C58 C59 C60 118(2) . . ?
C61 C60 C59 122(2) . . ?
C62 C61 C60 117.6(19) . . ?
C61 C62 C57 119.8(18) . . ?
C61 C62 C63 127.2(18) . . ?
C57 C62 C63 113.0(17) . . ?
C62 C63 C64 107.3(13) . . ?
C62 C63 C54 106.4(12) . . ?
C64 C63 C54 103.7(14) . . ?
C65 C64 C69 120.4(16) . . ?
C65 C64 C63 126.9(17) . . ?
C69 C64 C63 112.7(14) . . ?
C64 C65 C66 117.9(16) . . ?
C67 C66 C65 121.6(15) . . ?
C66 C67 C68 120.0(17) . . ?
C69 C68 C67 119.8(17) . . ?
C68 C69 C64 120.1(15) . . ?
C68 C69 C56 127.4(17) . . ?
C64 C69 C56 112.4(16) . . ?
C71 C70 C51 103.8(11) . . ?
C71 C70 C83 106.8(12) . . ?
C51 C70 C83 104.4(13) . . ?
C72 C71 C76 120.9(16) . . ?
C72 C71 C70 124.6(16) . . ?
C76 C71 C70 114.4(17) . . ?
C71 C72 C73 118.5(16) . . ?
C74 C73 C72 119.6(18) . . ?
C75 C74 C73 121.9(17) . . ?
C74 C75 C76 117.4(19) . . ?
C71 C76 C75 121.6(19) . . ?
C71 C76 C77 113.8(15) . . ?
C75 C76 C77 124.7(17) . . ?
C76 C77 C78 106.3(14) . . ?
C76 C77 C52 105.6(14) . . ?
C78 C77 C52 104.4(12) . . ?
C79 C78 C83 120.0(14) . . ?
C79 C78 C77 127.4(15) . . ?
C83 C78 C77 112.6(14) . . ?
C78 C79 C80 118.0(15) . . ?
C81 C80 C79 120.9(16) . . ?
C80 C81 C82 122.7(15) . . ?
C83 C82 C81 116.7(15) . . ?
C82 C83 C78 121.7(15) . . ?
C82 C83 C70 124.8(15) . . ?
C78 C83 C70 113.4(13) . . ?
N2 C84 Au2 171.4(15) . . ?
C86 C85 C90 120.0 . . ?
C86 C85 Au2 122.3(11) . . ?
C90 C85 Au2 117.7(11) . . ?
C85 C86 C87 120.0 . . ?
C88 C87 C86 120.0 . . ?
C87 C88 C89 120.0 . . ?
C88 C89 C90 120.0 . . ?
C89 C90 C85 120.0 . . ?
C86' C85' C90' 120.0 . . ?
C86' C85' Au2 120.4(19) . . ?
C90' C85' Au2 118.7(19) . . ?
C87' C86' C85' 120.0 . . ?
C88' C87' C86' 120.0 . . ?
C89' C88' C87' 120.0 . . ?
C88' C89' C90' 120.0 . . ?
C89' C90' C85' 120.0 . . ?
C92 C91 O2 108.2(16) . . ?
C91 C92 C93 108.5(18) . . ?
C92 C93 C94 107(2) . . ?
C95 C94 C93 111(2) . . ?
C94 C95 C96 118(2) . . ?
C97 C96 C95 113(2) . . ?
C96 C97 C98 110(2) . . ?
C99 C100 C101 115(4) . . ?
C102 C101 C100 112(4) . . ?
C101 C102 C103 114(4) . . ?
C104 C103 C102 104(3) . . ?
C107 C106 C105 112(3) . . ?
C106 C107 C107 116(3) . 3_666 ?

loop_
_geom_bond_atom_site_label_1
_geom_bond_atom_site_label_2
_geom_bond_distance
_geom_bond_site_symmetry_2
_geom_bond_publ_flag
Au1 C35 2.002(16) . ?
Au1 C36 2.071(8) . ?
Au1 Au2 3.3006(8) . ?
O1 C4 1.383(16) . ?
O1 C42 1.462(15) . ?
N1 C35 1.116(15) . ?
N1 C1 1.412(17) . ?
C1 C2 1.373(19) . ?
C1 C6 1.395(18) . ?
C2 C3 1.397(19) . ?
C2 C21 1.538(17) . ?
C3 C4 1.386(18) . ?
C3 C28 1.510(19) . ?
C4 C5 1.397(19) . ?
C5 C6 1.379(18) . ?
C5 C14 1.566(18) . ?
C6 C7 1.524(19) . ?
C7 C8 1.503(18) . ?
C7 C20 1.534(17) . ?
C8 C13 1.379(18) . ?
C8 C9 1.418(18) . ?
C9 C10 1.367(18) . ?
C10 C11 1.390(19) . ?
C11 C12 1.355(19) . ?
C12 C13 1.385(18) . ?
C13 C14 1.523(18) . ?
C14 C15 1.548(19) . ?
C15 C16 1.383(18) . ?
C15 C20 1.410(19) . ?
C16 C17 1.360(19) . ?
C17 C18 1.363(18) . ?
C18 C19 1.394(17) . ?
C19 C20 1.362(18) . ?
C21 C22 1.509(19) . ?
C21 C34 1.538(18) . ?
C22 C23 1.370(19) . ?
C22 C27 1.42(2) . ?
C23 C24 1.42(2) . ?
C24 C25 1.34(2) . ?
C25 C26 1.37(2) . ?
C26 C27 1.377(19) . ?
C27 C28 1.510(18) . ?
C28 C29 1.559(17) . ?
C29 C30 1.352(18) . ?
C29 C34 1.379(19) . ?
C30 C31 1.385(17) . ?
C31 C32 1.36(2) . ?
C32 C33 1.385(19) . ?
C33 C34 1.389(18) . ?
C36 C37 1.3900 . ?
C36 C41 1.3900 . ?
C37 C38 1.3900 . ?
C38 C39 1.3900 . ?
C39 C40 1.3900 . ?
C40 C41 1.3900 . ?
C42 C43 1.44(2) . ?
C43 C44 1.54(2) . ?
C44 C45 1.37(3) . ?
C45 C46 1.58(3) . ?
C46 C47 1.38(3) . ?
C47 C48 1.489(12) . ?
C48 C49 1.48(2) . ?
Au2 C84 1.928(16) . ?
Au2 C85 2.012(14) . ?
Au2 C85' 2.08(3) . ?
O2 C53 1.408(18) . ?
O2 C91 1.469(17) . ?
N2 C84 1.169(17) . ?
N2 C50 1.429(19) . ?
C50 C55 1.351(19) . ?
C50 C51 1.405(18) . ?
C51 C52 1.40(2) . ?
C51 C70 1.525(19) . ?
C52 C53 1.38(2) . ?
C52 C77 1.550(19) . ?
C53 C54 1.367(19) . ?
C54 C55 1.41(2) . ?
C54 C63 1.54(2) . ?
C55 C56 1.538(18) . ?
C56 C57 1.52(2) . ?
C56 C69 1.523(18) . ?
C57 C58 1.36(2) . ?
C57 C62 1.38(2) . ?
C58 C59 1.37(2) . ?
C59 C60 1.41(2) . ?
C60 C61 1.40(2) . ?
C61 C62 1.36(2) . ?
C62 C63 1.53(2) . ?
C63 C64 1.54(2) . ?
C64 C65 1.385(19) . ?
C64 C69 1.39(2) . ?
C65 C66 1.41(2) . ?
C66 C67 1.34(2) . ?
C67 C68 1.402(19) . ?
C68 C69 1.37(2) . ?
C70 C71 1.501(19) . ?
C70 C83 1.537(19) . ?
C71 C72 1.37(2) . ?
C71 C76 1.38(2) . ?
C72 C73 1.401(18) . ?
C73 C74 1.39(2) . ?
C74 C75 1.38(2) . ?
C75 C76 1.38(2) . ?
C76 C77 1.50(2) . ?
C77 C78 1.536(18) . ?
C78 C79 1.387(18) . ?
C78 C83 1.403(19) . ?
C79 C80 1.388(18) . ?
C80 C81 1.36(2) . ?
C81 C82 1.39(2) . ?
C82 C83 1.374(18) . ?
C85 C86 1.3900 . ?
C85 C90 1.3900 . ?
C86 C87 1.3900 . ?
C87 C88 1.3900 . ?
C88 C89 1.3900 . ?
C89 C90 1.3900 . ?
C85' C86' 1.3900 . ?
C85' C90' 1.3900 . ?
C86' C87' 1.3900 . ?
C87' C88' 1.3900 . ?
C88' C89' 1.3900 . ?
C89' C90' 1.3900 . ?
C91 C92 1.45(2) . ?
C92 C93 1.52(2) . ?
C93 C94 1.56(3) . ?
C94 C95 1.56(3) . ?
C95 C96 1.57(3) . ?
C96 C97 1.44(2) . ?
C97 C98 1.54(3) . ?
C99 C100 1.41(3) . ?
C100 C101 1.53(4) . ?
C101 C102 1.39(4) . ?
C102 C103 1.46(4) . ?
C103 C104 1.35(4) . ?
C105 C106 1.54(3) . ?
C106 C107 1.49(3) . ?
C107 C107 1.54(5) 3_666 ?
